data_7044286
loop_
_publ_author_name
'Yu, Qiong'
'Cheng, Guangbin'
'Ju, Xuehai'
'Lu, Chunxu'
'Lin, Qiuhan'
'Yang, Hongwei'

_publ_section_title
;
 An interesting 1,4,2,5-dioxadiazine-furazan system: structural
 modification by incorporating versatile functionalities
;
_journal_name_full 'Dalton Trans.'
_journal_paper_doi 10.1039/C7DT02098H
_journal_year 2017
_chemical_formula_moiety 'C10 H4 N16 O20'
_chemical_formula_sum 'C10 H4 N16 O20'
_chemical_formula_weight 668.29
_chemical_name_systematic
; 
 ? 
;
_space_group_IT_number 14
_symmetry_cell_setting monoclinic
_symmetry_space_group_name_Hall '-P 2ybc'
_symmetry_space_group_name_H-M 'P 1 21/c 1'
_atom_sites_solution_hydrogens geom
_atom_sites_solution_primary direct
_atom_sites_solution_secondary difmap
_audit_creation_method SHELXL-97
_audit_update_record
;
2016-05-03 deposited with the CCDC.
2017-09-19 downloaded from the CCDC.
;
_cell_angle_alpha 90.00
_cell_angle_beta 94.787(6)
_cell_angle_gamma 90.00
_cell_formula_units_Z 4
_cell_length_a 17.477(3)
_cell_length_b 6.0354(7)
_cell_length_c 21.647(3)
_cell_measurement_reflns_used 1559
_cell_measurement_temperature 173(2)
_cell_measurement_theta_max 25.25
_cell_measurement_theta_min 3.13
_cell_volume 2275.4(6)
_computing_structure_refinement 'SHELXL-97 (Sheldrick, 2008)'
_computing_structure_solution 'SHELXS-97 (Sheldrick, 2008)'
_diffrn_ambient_temperature 173(2)
_diffrn_measured_fraction_theta_full 0.985
_diffrn_measured_fraction_theta_max 0.985
_diffrn_measurement_device_type 'PHOTON100 CMOS detector'
_diffrn_measurement_method 'omega scan'
_diffrn_radiation_monochromator 'TRIUMPH curved crystal monochromator'
_diffrn_radiation_source 'fine-focus sealed tube'
_diffrn_radiation_type MoK\a
_diffrn_radiation_wavelength 0.71073
_diffrn_reflns_av_R_equivalents 0.1481
_diffrn_reflns_av_sigmaI/netI 0.1487
_diffrn_reflns_limit_h_max 20
_diffrn_reflns_limit_h_min -20
_diffrn_reflns_limit_k_max 6
_diffrn_reflns_limit_k_min -7
_diffrn_reflns_limit_l_max 25
_diffrn_reflns_limit_l_min -25
_diffrn_reflns_number 12671
_diffrn_reflns_theta_full 24.50
_diffrn_reflns_theta_max 24.50
_diffrn_reflns_theta_min 3.13
_exptl_absorpt_coefficient_mu 0.190
_exptl_absorpt_correction_T_max 0.7452
_exptl_absorpt_correction_T_min 0.5610
_exptl_absorpt_correction_type multi-scan
_exptl_absorpt_process_details 'SADABS (Bruker, 2013)'
_exptl_crystal_density_diffrn 1.951
_exptl_crystal_density_method 'not measured'
_exptl_crystal_description needle
_exptl_crystal_F_000 1344
_exptl_crystal_size_max 0.20
_exptl_crystal_size_mid 0.04
_exptl_crystal_size_min 0.03
_refine_diff_density_max 0.335
_refine_diff_density_min -0.331
_refine_diff_density_rms 0.075
_refine_ls_extinction_method none
_refine_ls_goodness_of_fit_ref 1.011
_refine_ls_hydrogen_treatment constr
_refine_ls_matrix_type full
_refine_ls_number_parameters 415
_refine_ls_number_reflns 3716
_refine_ls_number_restraints 0
_refine_ls_restrained_S_all 1.011
_refine_ls_R_factor_all 0.1743
_refine_ls_R_factor_gt 0.0607
_refine_ls_shift/su_max 0.000
_refine_ls_shift/su_mean 0.000
_refine_ls_structure_factor_coef Fsqd
_refine_ls_weighting_details 'calc w=1/[\s^2^(Fo^2^)+(0.0168P)^2^+0.0000P] where P=(Fo^2^+2Fc^2^)/3'
_refine_ls_weighting_scheme calc
_refine_ls_wR_factor_gt 0.0737
_refine_ls_wR_factor_ref 0.0959
_reflns_number_gt 1792
_reflns_number_total 3716
_reflns_threshold_expression >2sigma(I)
_cod_data_source_file c7dt02098h2.cif
_cod_data_source_block 1
_cod_depositor_comments
;
The following automatic conversions were performed:

'_symmetry_cell_setting' value 'Monoclinic' changed to 'monoclinic'
according to
/home/data/users/saulius/crontab/automatic-downloads/rss-feeds/RSC/lib/dictionaries/cif_core.dic
dictionary named 'cif_core.dic' version 2.4.2 from 2011-04-26.

Automatic conversion script
Id: cif_fix_values 4973 2017-02-22 13:04:09Z antanas 
;
_cod_original_cell_volume 2275.3(5)
_cod_original_sg_symbol_Hall '-P 2ybc  '
_cod_original_sg_symbol_H-M 'P2(1)/c  '
_cod_database_code 7044286

loop_
_symmetry_equiv_pos_as_xyz
'x, y, z'
'-x, y+1/2, -z+1/2'
'-x, -y, -z'
'x, -y-1/2, z-1/2'

loop_
_atom_site_label
_atom_site_type_symbol
_atom_site_fract_x
_atom_site_fract_y
_atom_site_fract_z
_atom_site_U_iso_or_equiv
_atom_site_adp_type
_atom_site_occupancy
_atom_site_symmetry_multiplicity
_atom_site_calc_flag
_atom_site_refinement_flags
C1 C 0.2588(3) 0.3294(7) 0.2868(2) 0.0155(11) Uani 1 1 d .
C2 C 0.2465(3) 0.6454(7) 0.2082(2) 0.0146(11) Uani 1 1 d .
C3 C 0.2298(2) 0.0870(7) 0.3805(2) 0.0160(12) Uani 1 1 d .
C4 C 0.2680(3) 0.1383(7) 0.3276(2) 0.0147(11) Uani 1 1 d .
C5 C 0.1020(2) 0.1065(7) 0.4237(2) 0.0211(12) Uani 1 1 d .
H5A H 0.0918 0.1488 0.4664 0.025 Uiso 1 1 calc R
H5B H 0.1071 -0.0567 0.4223 0.025 Uiso 1 1 calc R
C6 C 0.0350(3) 0.1774(7) 0.3793(2) 0.0214(12) Uani 1 1 d .
C7 C 0.2729(3) 0.8761(7) 0.1111(2) 0.0169(12) Uani 1 1 d .
C8 C 0.2362(3) 0.8337(7) 0.1657(2) 0.0154(11) Uani 1 1 d .
C9 C 0.3987(2) 0.8270(6) 0.0678(2) 0.0159(11) Uani 1 1 d .
H9A H 0.3988 0.9907 0.0705 0.019 Uiso 1 1 calc R
H9B H 0.4073 0.7861 0.0246 0.019 Uiso 1 1 calc R
C10 C 0.4650(3) 0.7357(6) 0.1114(2) 0.0174(12) Uani 1 1 d .
N1 N 0.2050(2) 0.4634(5) 0.29584(18) 0.0215(10) Uani 1 1 d .
N2 N 0.2988(2) 0.5099(5) 0.19860(18) 0.0220(10) Uani 1 1 d .
N3 N 0.2505(2) -0.1084(6) 0.40122(19) 0.0232(10) Uani 1 1 d .
N4 N 0.3141(2) -0.0224(6) 0.31662(19) 0.0260(11) Uani 1 1 d .
N5 N 0.1733(2) 0.2067(5) 0.40869(18) 0.0175(10) Uani 1 1 d .
N6 N 0.2017(2) 0.3902(6) 0.44568(19) 0.0208(10) Uani 1 1 d .
N7 N 0.0506(2) 0.1482(7) 0.3118(2) 0.0293(11) Uani 1 1 d .
N8 N -0.0352(2) 0.0350(7) 0.3886(2) 0.0341(12) Uani 1 1 d .
N9 N 0.0109(3) 0.4150(7) 0.3892(2) 0.0328(12) Uani 1 1 d .
N10 N 0.2528(2) 1.0702(6) 0.08975(19) 0.0230(10) Uani 1 1 d .
N11 N 0.1925(2) 1.0022(6) 0.17777(19) 0.0243(10) Uani 1 1 d .
N12 N 0.3248(2) 0.7461(5) 0.08176(17) 0.0143(9) Uani 1 1 d .
N13 N 0.2918(3) 0.5744(6) 0.04317(19) 0.0235(10) Uani 1 1 d .
N14 N 0.5371(2) 0.8625(7) 0.1007(2) 0.0313(11) Uani 1 1 d .
N15 N 0.4813(3) 0.4902(6) 0.1007(2) 0.0270(11) Uani 1 1 d .
N16 N 0.4525(2) 0.7655(6) 0.1791(2) 0.0253(11) Uani 1 1 d .
O1 O 0.19848(18) 0.6487(5) 0.25360(16) 0.0272(9) Uani 1 1 d .
O2 O 0.30915(18) 0.3337(5) 0.24327(16) 0.0303(9) Uani 1 1 d .
O3 O 0.30353(18) -0.1782(4) 0.36232(16) 0.0269(9) Uani 1 1 d .
O4 O 0.1545(2) 0.4852(5) 0.47379(17) 0.0327(9) Uani 1 1 d .
O5 O 0.26890(19) 0.4321(4) 0.44231(15) 0.0244(9) Uani 1 1 d .
O6 O 0.0954(2) 0.0011(5) 0.30219(16) 0.0322(9) Uani 1 1 d .
O7 O 0.0164(2) 0.2673(6) 0.27408(18) 0.0532(12) Uani 1 1 d .
O8 O -0.0825(2) 0.0109(6) 0.3452(2) 0.0613(13) Uani 1 1 d .
O9 O -0.0372(2) -0.0461(7) 0.43937(19) 0.0550(12) Uani 1 1 d .
O10 O -0.0435(2) 0.4403(6) 0.4189(2) 0.0714(15) Uani 1 1 d .
O11 O 0.0506(2) 0.5554(5) 0.36929(18) 0.0431(11) Uani 1 1 d .
O12 O 0.20321(19) 1.1508(5) 0.13025(16) 0.0281(9) Uani 1 1 d .
O13 O 0.22339(19) 0.5443(4) 0.04645(15) 0.0251(9) Uani 1 1 d .
O14 O 0.3355(2) 0.4733(5) 0.01337(16) 0.0319(9) Uani 1 1 d .
O15 O 0.5481(2) 0.8946(6) 0.04701(19) 0.0488(11) Uani 1 1 d .
O16 O 0.5774(2) 0.9232(6) 0.1455(2) 0.0485(12) Uani 1 1 d .
O17 O 0.4327(2) 0.3654(5) 0.11667(18) 0.0410(10) Uani 1 1 d .
O18 O 0.5383(2) 0.4440(5) 0.07641(19) 0.0492(11) Uani 1 1 d .
O19 O 0.41196(19) 0.9219(5) 0.19032(15) 0.0300(9) Uani 1 1 d .
O20 O 0.4836(2) 0.6339(6) 0.21531(17) 0.0457(11) Uani 1 1 d .

loop_
_atom_site_aniso_label
_atom_site_aniso_U_11
_atom_site_aniso_U_22
_atom_site_aniso_U_33
_atom_site_aniso_U_23
_atom_site_aniso_U_13
_atom_site_aniso_U_12
C1 0.010(3) 0.019(3) 0.018(3) 0.000(2) 0.004(2) -0.003(2)
C2 0.015(3) 0.021(3) 0.009(3) 0.001(2) 0.007(2) -0.004(2)
C3 0.010(3) 0.011(2) 0.027(3) -0.002(2) 0.000(2) -0.002(2)
C4 0.014(3) 0.013(2) 0.018(3) 0.000(2) 0.006(2) 0.000(2)
C5 0.017(3) 0.026(3) 0.020(3) 0.010(2) 0.003(2) -0.005(2)
C6 0.019(3) 0.023(3) 0.022(3) 0.000(2) 0.006(2) 0.005(2)
C7 0.017(3) 0.012(2) 0.021(3) 0.006(2) -0.004(2) 0.001(2)
C8 0.015(3) 0.016(2) 0.015(3) 0.003(2) 0.003(2) -0.005(2)
C9 0.017(3) 0.012(2) 0.019(3) 0.002(2) 0.005(2) 0.000(2)
C10 0.013(3) 0.018(3) 0.022(3) 0.002(2) 0.010(2) -0.003(2)
N1 0.025(3) 0.019(2) 0.021(3) 0.007(2) 0.010(2) 0.0024(19)
N2 0.029(3) 0.020(2) 0.019(3) 0.012(2) 0.010(2) 0.0039(19)
N3 0.023(3) 0.021(2) 0.026(3) 0.008(2) 0.005(2) 0.0032(18)
N4 0.031(3) 0.019(2) 0.029(3) 0.007(2) 0.005(2) -0.0036(19)
N5 0.019(3) 0.014(2) 0.020(3) 0.0029(19) -0.001(2) -0.0071(17)
N6 0.024(3) 0.021(2) 0.018(3) 0.006(2) 0.004(2) -0.001(2)
N7 0.022(3) 0.037(3) 0.028(3) 0.002(2) 0.000(2) -0.006(2)
N8 0.017(3) 0.043(3) 0.043(4) 0.000(3) 0.005(3) -0.005(2)
N9 0.026(3) 0.039(3) 0.034(3) 0.000(3) 0.005(2) 0.010(2)
N10 0.017(3) 0.028(2) 0.025(3) 0.001(2) 0.008(2) 0.0082(18)
N11 0.031(3) 0.018(2) 0.025(3) 0.007(2) 0.010(2) 0.0024(19)
N12 0.016(2) 0.0116(19) 0.015(2) -0.0011(19) 0.002(2) 0.0004(17)
N13 0.032(3) 0.019(2) 0.019(3) 0.002(2) 0.001(2) -0.004(2)
N14 0.020(3) 0.032(3) 0.042(3) 0.012(3) 0.005(3) 0.003(2)
N15 0.031(3) 0.019(2) 0.031(3) 0.002(2) -0.001(2) 0.006(2)
N16 0.020(3) 0.029(3) 0.026(3) -0.002(2) -0.002(2) -0.008(2)
O1 0.030(2) 0.0266(18) 0.027(2) 0.0142(17) 0.0124(19) 0.0159(16)
O2 0.033(2) 0.0306(19) 0.030(2) 0.0188(18) 0.0199(19) 0.0176(16)
O3 0.029(2) 0.0192(18) 0.033(2) 0.0061(17) 0.0080(19) 0.0054(15)
O4 0.036(2) 0.0311(19) 0.032(2) -0.0113(17) 0.0124(19) 0.0052(17)
O5 0.019(2) 0.0222(18) 0.032(2) 0.0029(17) 0.0015(18) -0.0071(15)
O6 0.029(2) 0.039(2) 0.028(2) -0.0094(18) 0.0022(18) -0.0003(18)
O7 0.058(3) 0.063(3) 0.036(3) 0.014(2) -0.013(2) 0.014(2)
O8 0.029(3) 0.087(3) 0.064(3) 0.010(3) -0.015(2) -0.024(2)
O9 0.044(3) 0.088(3) 0.035(3) 0.008(3) 0.013(2) -0.031(2)
O10 0.050(3) 0.053(3) 0.117(4) -0.013(3) 0.045(3) 0.009(2)
O11 0.043(3) 0.031(2) 0.057(3) 0.013(2) 0.010(2) 0.0016(18)
O12 0.035(2) 0.0195(18) 0.030(2) 0.0109(17) 0.0078(19) 0.0081(16)
O13 0.019(2) 0.0250(18) 0.031(2) 0.0001(16) -0.0009(18) -0.0063(15)
O14 0.037(2) 0.030(2) 0.030(2) -0.0152(19) 0.011(2) 0.0036(17)
O15 0.025(2) 0.077(3) 0.045(3) 0.029(3) 0.009(2) -0.0068(19)
O16 0.026(2) 0.056(2) 0.062(3) -0.003(2) -0.007(2) -0.018(2)
O17 0.044(2) 0.0208(18) 0.059(3) 0.0073(19) 0.007(2) -0.0020(18)
O18 0.036(2) 0.046(2) 0.068(3) -0.010(2) 0.021(2) 0.0151(19)
O19 0.030(2) 0.0332(19) 0.026(2) -0.0101(18) -0.0008(18) 0.0019(17)
O20 0.052(3) 0.050(2) 0.032(3) 0.013(2) -0.011(2) 0.011(2)

loop_
_atom_type_symbol
_atom_type_description
_atom_type_scat_dispersion_real
_atom_type_scat_dispersion_imag
_atom_type_scat_source
C C 0.0033 0.0016 'International Tables Vol C Tables 4.2.6.8 and 6.1.1.4'
H H 0.0000 0.0000 'International Tables Vol C Tables 4.2.6.8 and 6.1.1.4'
N N 0.0061 0.0033 'International Tables Vol C Tables 4.2.6.8 and 6.1.1.4'
O O 0.0106 0.0060 'International Tables Vol C Tables 4.2.6.8 and 6.1.1.4'

loop_
_geom_angle_atom_site_label_1
_geom_angle_atom_site_label_2
_geom_angle_atom_site_label_3
_geom_angle
N1 C1 O2 129.4(4)
N1 C1 C4 117.3(4)
O2 C1 C4 113.3(4)
N2 C2 O1 129.7(4)
N2 C2 C8 117.0(4)
O1 C2 C8 113.3(4)
N3 C3 N5 120.1(4)
N3 C3 C4 110.0(4)
N5 C3 C4 129.8(4)
N4 C4 C3 109.2(4)
N4 C4 C1 121.5(5)
C3 C4 C1 129.3(4)
N5 C5 C6 112.1(4)
N5 C5 H5A 109.2
C6 C5 H5A 109.2
N5 C5 H5B 109.2
C6 C5 H5B 109.2
H5A C5 H5B 107.9
C5 C6 N9 112.8(4)
C5 C6 N7 112.8(4)
N9 C6 N7 108.7(4)
C5 C6 N8 110.3(4)
N9 C6 N8 106.1(4)
N7 C6 N8 105.8(4)
N10 C7 N12 120.9(4)
N10 C7 C8 109.4(4)
N12 C7 C8 129.6(4)
N11 C8 C7 109.8(4)
N11 C8 C2 121.3(5)
C7 C8 C2 128.7(4)
N12 C9 C10 113.2(4)
N12 C9 H9A 108.9
C10 C9 H9A 108.9
N12 C9 H9B 108.9
C10 C9 H9B 108.9
H9A C9 H9B 107.7
N14 C10 N16 106.1(4)
N14 C10 N15 107.4(4)
N16 C10 N15 107.8(4)
N14 C10 C9 108.7(4)
N16 C10 C9 113.1(4)
N15 C10 C9 113.3(4)
C1 N1 O1 114.7(4)
C2 N2 O2 114.9(4)
C3 N3 O3 104.4(4)
C4 N4 O3 104.7(4)
C3 N5 N6 114.7(4)
C3 N5 C5 122.2(3)
N6 N5 C5 117.6(4)
O5 N6 O4 129.6(4)
O5 N6 N5 114.9(4)
O4 N6 N5 115.4(4)
O7 N7 O6 127.6(5)
O7 N7 C6 117.6(4)
O6 N7 C6 114.8(4)
O9 N8 O8 126.2(5)
O9 N8 C6 115.6(4)
O8 N8 C6 118.2(5)
O11 N9 O10 127.7(4)
O11 N9 C6 116.2(4)
O10 N9 C6 116.0(5)
C7 N10 O12 105.0(4)
C8 N11 O12 103.7(4)
C7 N12 N13 115.6(4)
C7 N12 C9 122.4(3)
N13 N12 C9 116.8(4)
O14 N13 O13 128.7(4)
O14 N13 N12 116.0(4)
O13 N13 N12 115.2(4)
O16 N14 O15 126.6(4)
O16 N14 C10 118.0(5)
O15 N14 C10 115.4(4)
O18 N15 O17 127.7(4)
O18 N15 C10 117.7(4)
O17 N15 C10 114.6(4)
O20 N16 O19 128.0(5)
O20 N16 C10 117.2(4)
O19 N16 C10 114.8(4)
C2 O1 N1 115.5(3)
C1 O2 N2 115.7(3)
N3 O3 N4 111.6(3)
N10 O12 N11 112.0(3)

loop_
_geom_bond_atom_site_label_1
_geom_bond_atom_site_label_2
_geom_bond_distance
C1 N1 1.267(5)
C1 O2 1.343(5)
C1 C4 1.453(6)
C2 N2 1.257(5)
C2 O1 1.344(5)
C2 C8 1.465(6)
C3 N3 1.303(5)
C3 N5 1.403(5)
C3 C4 1.407(6)
C4 N4 1.296(5)
C5 N5 1.445(5)
C5 C6 1.512(6)
C5 H5A 0.9900
C5 H5B 0.9900
C6 N9 1.515(5)
C6 N7 1.520(6)
C6 N8 1.525(6)
C7 N10 1.297(5)
C7 N12 1.392(5)
C7 C8 1.414(6)
C8 N11 1.311(5)
C9 N12 1.437(5)
C9 C10 1.534(6)
C9 H9A 0.9900
C9 H9B 0.9900
C10 N14 1.510(6)
C10 N16 1.511(6)
C10 N15 1.530(5)
N1 O1 1.443(4)
N2 O2 1.439(4)
N3 O3 1.369(5)
N4 O3 1.388(4)
N5 N6 1.431(5)
N6 O5 1.209(4)
N6 O4 1.210(5)
N7 O7 1.208(5)
N7 O6 1.213(5)
N8 O9 1.207(5)
N8 O8 1.207(5)
N9 O11 1.199(5)
N9 O10 1.201(5)
N10 O12 1.372(5)
N11 O12 1.389(4)
N12 N13 1.423(5)
N13 O14 1.206(5)
N13 O13 1.217(5)
N14 O16 1.207(5)
N14 O15 1.209(5)
N15 O18 1.198(5)
N15 O17 1.207(5)
N16 O20 1.212(4)
N16 O19 1.217(4)
